data_7115185
loop_
_publ_author_name
'Cameron, Paul A.'
'Gibson, Vernon C.'
'Redshaw, Carl'
'Segal, John A.'
'Bruce, Michael D.'
'White, Andrew J. P.'
'Williams, David J.'

_publ_section_title
;
 Pendant arm Schiff base complexes of aluminium as ethylene polymerisation
 catalysts
;
_journal_issue 18
_journal_name_full 'Chemical Communications'
_journal_page_first 1883
_journal_paper_doi 10.1039/a905120a
_journal_year 1999
_chemical_formula_sum 'C21 H37 Al N2 O'
_chemical_formula_weight 360.51
_chemical_name_systematic
; 
 ? 
;
_space_group_IT_number 14
_symmetry_cell_setting monoclinic
_symmetry_space_group_name_Hall '-P 2ybc'
_symmetry_space_group_name_H-M 'P 1 21/c 1'
_atom_sites_solution_hydrogens geom
_atom_sites_solution_primary direct
_atom_sites_solution_secondary difmap
_audit_creation_method SHELXL
_cell_angle_alpha 90.00
_cell_angle_beta 115.984(12)
_cell_angle_gamma 90.00
_cell_formula_units_Z 4
_cell_length_a 10.332(2)
_cell_length_b 24.982(4)
_cell_length_c 9.729(2)
_cell_measurement_reflns_used 25
_cell_measurement_temperature 293(2)
_cell_measurement_theta_max 12.46
_cell_measurement_theta_min 4.64
_cell_volume 2257.4(8)
_computing_cell_refinement 'Siemens XSCANS'
_computing_data_collection 'Siemens XSCANS'
_computing_data_reduction 'Siemens SHELXTL'
_computing_molecular_graphics 'Siemens SHELXTL'
_computing_publication_material 'Siemens SHELXTL'
_computing_structure_refinement 'SHELXL-93 (Sheldrick, 1993)'
_computing_structure_solution 'SHELXS-86 (Sheldrick, 1990)'
_diffrn_ambient_temperature 293(2)
_diffrn_measurement_device 'Siemens P4'
_diffrn_measurement_method '\w scans'
_diffrn_radiation_monochromator graphite
_diffrn_radiation_source 'fine-focus sealed tube'
_diffrn_radiation_type MoK\a
_diffrn_radiation_wavelength 0.71073
_diffrn_reflns_av_R_equivalents 0.0355
_diffrn_reflns_av_sigmaI/netI 0.0963
_diffrn_reflns_limit_h_max 11
_diffrn_reflns_limit_h_min -12
_diffrn_reflns_limit_k_max 0
_diffrn_reflns_limit_k_min -29
_diffrn_reflns_limit_l_max 11
_diffrn_reflns_limit_l_min 0
_diffrn_reflns_number 3134
_diffrn_reflns_theta_max 22.50
_diffrn_reflns_theta_min 2.19
_diffrn_standards_decay_% 43.58
_diffrn_standards_interval_count 97
_diffrn_standards_number 3
_exptl_absorpt_coefficient_mu 0.100
_exptl_absorpt_correction_type none
_exptl_crystal_colour Yellow
_exptl_crystal_density_diffrn 1.061
_exptl_crystal_description 'platy needles'
_exptl_crystal_F_000 792
_exptl_crystal_size_max 0.93
_exptl_crystal_size_mid 0.40
_exptl_crystal_size_min 0.13
_refine_diff_density_max 0.260
_refine_diff_density_min -0.278
_refine_diff_density_rms 0.053
_refine_ls_extinction_method none
_refine_ls_goodness_of_fit_all 0.993
_refine_ls_goodness_of_fit_obs 1.082
_refine_ls_matrix_type full
_refine_ls_number_parameters 226
_refine_ls_number_reflns 2534
_refine_ls_number_restraints 0
_refine_ls_restrained_S_all 1.013
_refine_ls_restrained_S_obs 1.082
_refine_ls_R_factor_all 0.1359
_refine_ls_R_factor_obs 0.0673
_refine_ls_shift/esd_max 0.000
_refine_ls_shift/esd_mean 0.000
_refine_ls_structure_factor_coef Fsqd
_refine_ls_weighting_details 'w=1/[\s^2^(Fo^2^)+(0.0963P)^2^+0.0000P] where P=(Fo^2^+2Fc^2^)/3'
_refine_ls_weighting_scheme calc
_refine_ls_wR_factor_all 0.1994
_refine_ls_wR_factor_obs 0.1557
_reflns_number_observed 1646
_reflns_number_total 2934
_reflns_observed_criterion >2sigma(I)
_cod_data_source_file 905120a.txt
_cod_data_source_block VG9808
_cod_depositor_comments
;
The following automatic conversions were performed:

'_symmetry_cell_setting' value 'Monoclinic' changed to 'monoclinic'
according to
/usr/data/users/saulius/automatic-downloads/retrospective/RSC/lib/dictionaries/cif_core.dic
dictionary named 'cif_core.dic' version 2.4.2 from 2011-04-26.

Automatic conversion script
Id: cif_fix_values 2281 2013-09-26 08:29:07Z andrius 

The following automatic conversions were performed:

'_refine_ls_weighting_scheme' value 'calc
w=1/[\s^2^(Fo^2^)+(0.0963P)^2^+0.0000P] where P=(Fo^2^+2Fc^2^)/3' was
changed to 'calc'. New tag '_refine_ls_weighting_details' was
created. The value of the new tag was set to
'w=1/[\s^2^(Fo^2^)+(0.0963P)^2^+0.0000P] where P=(Fo^2^+2Fc^2^)/3'.

Automatic conversion script
Id: cif_fix_values 3143 2015-03-26 13:38:13Z robertas 
;
_cod_original_cell_volume 2257.4(7)
_cod_original_sg_symbol_H-M P2(1)/c
_cod_original_formula_sum 'C21 H37 N2 O Al'
_cod_database_code 7115185

loop_
_symmetry_equiv_pos_as_xyz
'x, y, z'
'-x, y+1/2, -z+1/2'
'-x, -y, -z'
'x, -y-1/2, z-1/2'

loop_
_atom_site_aniso_label
_atom_site_aniso_U_11
_atom_site_aniso_U_22
_atom_site_aniso_U_33
_atom_site_aniso_U_23
_atom_site_aniso_U_13
_atom_site_aniso_U_12
Al 0.0390(7) 0.0387(8) 0.0402(8) -0.0020(7) 0.0162(6) -0.0007(6)
N1 0.068(3) 0.044(2) 0.047(3) 0.002(2) 0.027(3) 0.003(2)
C2 0.072(4) 0.036(3) 0.065(4) -0.006(3) 0.032(3) 0.003(3)
C3 0.059(3) 0.036(3) 0.062(4) -0.015(3) 0.015(3) -0.009(2)
N4 0.049(2) 0.032(2) 0.047(3) -0.008(2) 0.018(2) -0.005(2)
C5 0.037(2) 0.046(3) 0.041(3) -0.002(2) 0.013(2) -0.007(2)
C6 0.043(3) 0.039(3) 0.038(3) 0.000(2) 0.016(2) 0.000(2)
C7 0.045(3) 0.053(3) 0.046(3) 0.006(3) 0.016(3) 0.001(2)
C8 0.044(3) 0.059(3) 0.041(3) 0.006(3) 0.020(2) 0.008(2)
C9 0.062(3) 0.039(3) 0.052(3) 0.003(3) 0.026(3) 0.010(2)
C10 0.051(3) 0.035(3) 0.042(3) -0.003(2) 0.024(2) 0.003(2)
C11 0.040(3) 0.039(3) 0.035(3) 0.002(2) 0.017(2) 0.001(2)
O12 0.037(2) 0.035(2) 0.063(2) 0.002(2) 0.015(2) -0.0040(14)
C13 0.066(3) 0.057(3) 0.048(3) -0.003(3) 0.023(3) 0.004(3)
C14 0.052(3) 0.056(3) 0.049(3) 0.002(3) 0.024(2) -0.004(2)
C15 0.065(4) 0.065(4) 0.105(7) 0.011(4) 0.020(4) 0.017(3)
C16 0.121(6) 0.052(4) 0.060(4) 0.007(3) 0.048(4) -0.010(3)
C17 0.047(3) 0.074(4) 0.059(4) 0.005(3) 0.023(3) 0.021(3)
C18 0.046(4) 0.118(7) 0.211(13) 0.014(8) 0.020(6) 0.014(4)
C19 0.092(6) 0.166(10) 0.125(9) -0.025(7) 0.035(6) 0.066(7)
C20 0.108(7) 0.209(12) 0.104(8) 0.081(8) 0.039(6) 0.084(8)
C21 0.057(3) 0.037(3) 0.055(4) -0.003(2) 0.026(3) -0.004(2)
C22 0.068(4) 0.055(4) 0.095(5) -0.011(3) 0.042(4) -0.023(3)
C23 0.066(4) 0.060(4) 0.065(4) -0.010(3) 0.017(3) -0.015(3)
C24 0.079(4) 0.038(3) 0.107(6) -0.004(3) 0.035(4) -0.005(3)

loop_
_atom_site_label
_atom_site_type_symbol
_atom_site_fract_x
_atom_site_fract_y
_atom_site_fract_z
_atom_site_U_iso_or_equiv
_atom_site_thermal_displace_type
_atom_site_occupancy
_atom_site_calc_flag
_atom_site_refinement_flags
Al Al 0.1911(2) 0.00561(6) 0.3436(2) 0.0397(4) Uani 1 d .
N1 N 0.2132(5) -0.0898(2) 0.3854(5) 0.0521(12) Uani 1 d .
C2 C 0.1317(7) -0.1083(2) 0.2279(7) 0.057(2) Uani 1 d .
H2A H 0.1211(7) -0.1469(2) 0.2268(7) 0.069 Uiso 1 calc R
H2B H 0.1835(7) -0.0994(2) 0.1686(7) 0.069 Uiso 1 calc R
C3 C -0.0143(6) -0.0825(2) 0.1578(7) 0.057(2) Uani 1 d .
H3A H -0.0578(6) -0.0869(2) 0.0476(7) 0.069 Uiso 1 calc R
H3B H -0.0764(6) -0.0993(2) 0.1964(7) 0.069 Uiso 1 calc R
N4 N 0.0014(4) -0.0245(2) 0.1970(5) 0.0438(11) Uani 1 d .
C5 C -0.1168(5) 0.0028(2) 0.1408(6) 0.0425(12) Uani 1 d .
H5A H -0.2014(5) -0.0164(2) 0.0885(6) 0.051 Uiso 1 calc R
C6 C -0.1321(5) 0.0596(2) 0.1504(6) 0.0408(12) Uani 1 d .
C7 C -0.2721(6) 0.0803(2) 0.0875(6) 0.0493(14) Uani 1 d .
H7A H -0.3499(6) 0.0569(2) 0.0495(6) 0.059 Uiso 1 calc R
C8 C -0.2974(6) 0.1352(2) 0.0804(6) 0.0474(13) Uani 1 d .
C9 C -0.1733(6) 0.1676(2) 0.1458(7) 0.0507(14) Uani 1 d .
H9A H -0.1875(6) 0.2043(2) 0.1455(7) 0.061 Uiso 1 calc R
C10 C -0.0339(6) 0.1499(2) 0.2097(6) 0.0415(12) Uani 1 d .
C11 C -0.0105(5) 0.0932(2) 0.2150(6) 0.0378(12) Uani 1 d .
O12 O 0.1197(3) 0.07316(13) 0.2705(5) 0.0475(10) Uani 1 d .
C13 C 0.2268(7) 0.0161(2) 0.5589(7) 0.0580(15) Uani 1 d .
H13A H 0.1379(7) 0.0124(2) 0.5672(7) 0.087 Uiso 1 d R
H13B H 0.2657(7) 0.0512(2) 0.5920(7) 0.087 Uiso 1 d R
H13C H 0.2941(7) -0.0103(2) 0.6220(7) 0.087 Uiso 1 d R
C14 C 0.3448(5) 0.0054(2) 0.2746(6) 0.0515(13) Uani 1 d .
H14A H 0.4363(5) 0.0000(2) 0.3609(6) 0.077 Uiso 1 d R
H14B H 0.3452(5) 0.0391(2) 0.2273(6) 0.077 Uiso 1 d R
H14C H 0.3275(5) -0.0230(2) 0.2021(6) 0.077 Uiso 1 d R
C15 C 0.3613(7) -0.1099(3) 0.4462(10) 0.084(2) Uani 1 d .
H15A H 0.4052(7) -0.0975(3) 0.3832(10) 0.127 Uiso 1 calc R
H15B H 0.3603(7) -0.1484(3) 0.4464(10) 0.127 Uiso 1 calc R
H15C H 0.4153(7) -0.0971(3) 0.5488(10) 0.127 Uiso 1 calc R
C16 C 0.1456(9) -0.1084(2) 0.4799(8) 0.074(2) Uani 1 d .
H16A H 0.1999(9) -0.0961(2) 0.5829(8) 0.112 Uiso 1 calc R
H16B H 0.1429(9) -0.1469(2) 0.4789(8) 0.112 Uiso 1 calc R
H16C H 0.0492(9) -0.0947(2) 0.4403(8) 0.112 Uiso 1 calc R
C17 C -0.4474(6) 0.1597(3) 0.0106(7) 0.060(2) Uani 1 d .
C18 C -0.5640(8) 0.1184(4) -0.0403(15) 0.138(5) Uani 1 d .
H18A H -0.5541(8) 0.0950(4) -0.1134(15) 0.207 Uiso 1 calc R
H18B H -0.6561(8) 0.1358(4) -0.0866(15) 0.207 Uiso 1 calc R
H18C H -0.5566(8) 0.0980(4) 0.0464(15) 0.207 Uiso 1 calc R
C19 C -0.4671(10) 0.1953(5) 0.1245(12) 0.132(4) Uani 1 d .
H19A H -0.3935(10) 0.2223(5) 0.1593(12) 0.198 Uiso 1 calc R
H19B H -0.4605(10) 0.1743(5) 0.2100(12) 0.198 Uiso 1 calc R
H19C H -0.5600(10) 0.2121(5) 0.0770(12) 0.198 Uiso 1 calc R
C20 C -0.4639(11) 0.1933(5) -0.1266(12) 0.143(5) Uani 1 d .
H20A H -0.3893(11) 0.2199(5) -0.0948(12) 0.214 Uiso 1 calc R
H20B H -0.5562(11) 0.2106(5) -0.1690(12) 0.214 Uiso 1 calc R
H20C H -0.4565(11) 0.1706(5) -0.2026(12) 0.214 Uiso 1 calc R
C21 C 0.0965(6) 0.1876(2) 0.2793(7) 0.0488(14) Uani 1 d .
C22 C 0.1921(7) 0.1816(2) 0.1965(9) 0.070(2) Uani 1 d .
H22A H 0.2729(7) 0.2054(2) 0.2413(9) 0.106 Uiso 1 calc R
H22B H 0.1375(7) 0.1903(2) 0.0903(9) 0.106 Uiso 1 calc R
H22C H 0.2259(7) 0.1454(2) 0.2059(9) 0.106 Uiso 1 calc R
C23 C 0.1834(7) 0.1768(3) 0.4517(8) 0.068(2) Uani 1 d .
H23A H 0.1217(7) 0.1807(3) 0.5016(8) 0.102 Uiso 1 calc R
H23B H 0.2614(7) 0.2018(3) 0.4943(8) 0.102 Uiso 1 calc R
H23C H 0.2210(7) 0.1410(3) 0.4668(8) 0.102 Uiso 1 calc R
C24 C 0.0469(7) 0.2471(2) 0.2613(9) 0.077(2) Uani 1 d .
H24A H -0.0136(7) 0.2525(2) 0.3120(9) 0.115 Uiso 1 calc R
H24B H -0.0060(7) 0.2555(2) 0.1547(9) 0.115 Uiso 1 calc R
H24C H 0.1296(7) 0.2700(2) 0.3062(9) 0.115 Uiso 1 calc R

loop_
_atom_type_symbol
_atom_type_description
_atom_type_scat_dispersion_real
_atom_type_scat_dispersion_imag
_atom_type_scat_source
C C 0.0033 0.0016 'International Tables Vol C Tables 4.2.6.8 and 6.1.1.4'
H H 0.0000 0.0000 'International Tables Vol C Tables 4.2.6.8 and 6.1.1.4'
N N 0.0061 0.0033 'International Tables Vol C Tables 4.2.6.8 and 6.1.1.4'
O O 0.0106 0.0060 'International Tables Vol C Tables 4.2.6.8 and 6.1.1.4'
Al Al 0.0645 0.0514 'International Tables Vol C Tables 4.2.6.8 and 6.1.1.4'

loop_
_geom_angle_atom_site_label_1
_geom_angle_atom_site_label_2
_geom_angle_atom_site_label_3
_geom_angle
O12 Al C14 96.6(2)
O12 Al C13 98.3(2)
C14 Al C13 123.7(3)
O12 Al N4 88.2(2)
C14 Al N4 116.0(2)
C13 Al N4 118.4(2)
O12 Al N1 163.0(2)
C14 Al N1 91.4(2)
C13 Al N1 89.5(2)
N4 Al N1 74.9(2)
C16 N1 C2 110.2(5)
C16 N1 C15 110.0(6)
C2 N1 C15 109.5(5)
C16 N1 Al 112.7(4)
C2 N1 Al 99.6(3)
C15 N1 Al 114.3(4)
N1 C2 C3 110.0(5)
N4 C3 C2 109.1(4)
C5 N4 C3 115.4(4)
C5 N4 Al 123.5(3)
C3 N4 Al 120.8(3)
N4 C5 C6 127.2(4)
C7 C6 C11 121.6(5)
C7 C6 C5 117.3(5)
C11 C6 C5 121.1(4)
C8 C7 C6 121.4(5)
C7 C8 C9 115.4(5)
C7 C8 C17 123.4(5)
C9 C8 C17 121.2(5)
C10 C9 C8 126.0(5)
C9 C10 C11 117.6(5)
C9 C10 C21 123.1(5)
C11 C10 C21 119.2(4)
O12 C11 C6 120.7(4)
O12 C11 C10 121.3(4)
C6 C11 C10 118.0(4)
C11 O12 Al 132.1(3)
C18 C17 C19 107.6(8)
C18 C17 C8 112.7(6)
C19 C17 C8 110.4(6)
C18 C17 C20 109.0(8)
C19 C17 C20 108.7(8)
C8 C17 C20 108.3(6)
C22 C21 C10 110.6(5)
C22 C21 C23 110.7(5)
C10 C21 C23 110.6(5)
C22 C21 C24 106.9(5)
C10 C21 C24 110.7(5)
C23 C21 C24 107.2(5)

loop_
_geom_bond_atom_site_label_1
_geom_bond_atom_site_label_2
_geom_bond_distance
Al O12 1.854(4)
Al C14 1.976(5)
Al C13 1.978(6)
Al N4 1.998(4)
Al N1 2.413(5)
N1 C16 1.453(8)
N1 C2 1.463(8)
N1 C15 1.466(8)
C2 C3 1.502(8)
C3 N4 1.488(7)
N4 C5 1.294(6)
C5 C6 1.434(7)
C6 C7 1.399(7)
C6 C11 1.409(7)
C7 C8 1.392(8)
C8 C9 1.410(8)
C8 C17 1.521(8)
C9 C10 1.368(8)
C10 C11 1.433(7)
C10 C21 1.538(7)
C11 O12 1.310(6)
C17 C18 1.495(11)
C17 C19 1.504(11)
C17 C20 1.522(11)
C21 C22 1.531(9)
C21 C23 1.541(9)
C21 C24 1.556(8)
